data_7110261
loop_
_publ_author_name
'Erqing Li'
'You Huang'

_publ_section_title
;
 Phosphine-catalyzed domino reaction: a novel sequential [2+3] and [3+2]
 annulation reaction of gamma-substituent allenoates to construct
 bicyclic[3, 3, 0]octene derivatives
;
_journal_name_full Chem.Commun.
_journal_page_first 948
_journal_paper_doi 10.1039/c3cc47716a
_journal_volume 50
_journal_year 2014
_chemical_formula_sum 'C30 H24 N2 O2'
_chemical_formula_weight 444.51
_chemical_name_systematic
; 
 ? 
;
_space_group_IT_number 14
_symmetry_cell_setting monoclinic
_symmetry_space_group_name_Hall '-P 2ybc'
_symmetry_space_group_name_H-M 'P 1 21/c 1'
_atom_sites_solution_hydrogens geom
_atom_sites_solution_primary direct
_atom_sites_solution_secondary difmap
_audit_creation_method SHELXL-97
_cell_angle_alpha 90.00
_cell_angle_beta 92.916(6)
_cell_angle_gamma 90.00
_cell_formula_units_Z 4
_cell_length_a 10.329(4)
_cell_length_b 10.683(4)
_cell_length_c 21.433(7)
_cell_measurement_reflns_used 7908
_cell_measurement_temperature 113(2)
_cell_measurement_theta_max 27.9
_cell_measurement_theta_min 1.9
_cell_volume 2362.0(15)
_computing_cell_refinement CrystalClear
_computing_data_collection CrystalClear
_computing_data_reduction CrystalClear
_computing_molecular_graphics 'Bruker SHELXTL'
_computing_publication_material 'CrystalStructure 3.8'
_computing_structure_refinement 'SHELXL-97 (Sheldrick, 1997)'
_computing_structure_solution 'SHELXS-97 (Sheldrick, 1990)'
_diffrn_ambient_temperature 113(2)
_diffrn_detector_area_resol_mean 14.22
_diffrn_measured_fraction_theta_full 0.997
_diffrn_measured_fraction_theta_max 0.997
_diffrn_measurement_device_type 'Rigaku Saturn724 CCD'
_diffrn_measurement_method '\w and \f scans'
_diffrn_radiation_monochromator multilayer
_diffrn_radiation_source 'rotating anode'
_diffrn_radiation_type MoK\a
_diffrn_radiation_wavelength 0.71073
_diffrn_reflns_av_R_equivalents 0.0493
_diffrn_reflns_av_sigmaI/netI 0.0415
_diffrn_reflns_limit_h_max 13
_diffrn_reflns_limit_h_min -13
_diffrn_reflns_limit_k_max 13
_diffrn_reflns_limit_k_min -14
_diffrn_reflns_limit_l_max 28
_diffrn_reflns_limit_l_min -28
_diffrn_reflns_number 28992
_diffrn_reflns_theta_full 27.88
_diffrn_reflns_theta_max 27.88
_diffrn_reflns_theta_min 1.90
_diffrn_standards_decay_% 0
_diffrn_standards_interval_count 0
_diffrn_standards_interval_time 0
_diffrn_standards_number 0
_exptl_absorpt_coefficient_mu 0.079
_exptl_absorpt_correction_T_max 0.9906
_exptl_absorpt_correction_T_min 0.9844
_exptl_absorpt_correction_type multi-scan
_exptl_absorpt_process_details CrystalClear
_exptl_crystal_colour Colorless
_exptl_crystal_density_diffrn 1.250
_exptl_crystal_density_method 'not measured'
_exptl_crystal_description Prism
_exptl_crystal_F_000 936
_exptl_crystal_size_max 0.20
_exptl_crystal_size_mid 0.18
_exptl_crystal_size_min 0.12
_refine_diff_density_max 0.178
_refine_diff_density_min -0.223
_refine_diff_density_rms 0.048
_refine_ls_extinction_method none
_refine_ls_goodness_of_fit_ref 1.096
_refine_ls_hydrogen_treatment constr
_refine_ls_matrix_type full
_refine_ls_number_parameters 308
_refine_ls_number_reflns 5627
_refine_ls_number_restraints 0
_refine_ls_restrained_S_all 1.096
_refine_ls_R_factor_all 0.0610
_refine_ls_R_factor_gt 0.0514
_refine_ls_shift/su_max 0.001
_refine_ls_shift/su_mean 0.000
_refine_ls_structure_factor_coef Fsqd
_refine_ls_weighting_details 'calc w=1/[\s^2^(Fo^2^)+(0.0614P)^2^+0.1877P] where P=(Fo^2^+2Fc^2^)/3'
_refine_ls_weighting_scheme calc
_refine_ls_wR_factor_gt 0.1240
_refine_ls_wR_factor_ref 0.1311
_reflns_number_gt 4947
_reflns_number_total 5627
_reflns_threshold_expression >2sigma(I)
_cod_data_source_file c3cc47716a.txt
_cod_data_source_block shelx
_cod_original_cell_volume 2361.9(14)
_cod_original_sg_symbol_H-M P2(1)/c
_cod_database_code 7110261

loop_
_symmetry_equiv_pos_as_xyz
'x, y, z'
'-x, y+1/2, -z+1/2'
'-x, -y, -z'
'x, -y-1/2, z-1/2'

loop_
_atom_site_label
_atom_site_type_symbol
_atom_site_fract_x
_atom_site_fract_y
_atom_site_fract_z
_atom_site_U_iso_or_equiv
_atom_site_adp_type
_atom_site_occupancy
_atom_site_symmetry_multiplicity
_atom_site_calc_flag
_atom_site_refinement_flags
O1 O 0.35034(9) 0.56393(9) 1.09917(4) 0.0323(2) Uani 1 1 d .
O2 O 0.20998(8) 0.70062(9) 1.05137(4) 0.0296(2) Uani 1 1 d .
N1 N 0.52482(11) 0.33580(11) 1.03652(6) 0.0321(3) Uani 1 1 d .
N2 N 0.14015(12) 0.24626(12) 1.09289(6) 0.0370(3) Uani 1 1 d .
C1 C 0.41601(12) 0.35178(12) 1.02624(6) 0.0250(3) Uani 1 1 d .
C2 C 0.20267(12) 0.29500(12) 1.05736(6) 0.0258(3) Uani 1 1 d .
C3 C 0.27473(11) 0.36478(12) 1.01033(6) 0.0226(3) Uani 1 1 d .
C4 C 0.23621(11) 0.31720(12) 0.94149(6) 0.0216(3) Uani 1 1 d .
C5 C 0.33881(11) 0.35788(12) 0.89538(6) 0.0232(3) Uani 1 1 d .
H5A H 0.3774 0.4397 0.9075 0.028 Uiso 1 1 calc R
H5B H 0.4087 0.2948 0.8934 0.028 Uiso 1 1 calc R
C6 C 0.26016(11) 0.36708(12) 0.83261(6) 0.0224(3) Uani 1 1 d .
H6 H 0.2356 0.2805 0.8189 0.027 Uiso 1 1 calc R
C7 C 0.13525(11) 0.43669(12) 0.85012(6) 0.0217(3) Uani 1 1 d .
H7 H 0.1540 0.5284 0.8481 0.026 Uiso 1 1 calc R
C8 C 0.11940(11) 0.40367(12) 0.92055(6) 0.0219(3) Uani 1 1 d .
H8 H 0.0347 0.3612 0.9266 0.026 Uiso 1 1 calc R
C9 C 0.13643(12) 0.51543(12) 0.96234(6) 0.0229(3) Uani 1 1 d .
H9 H 0.0892 0.5910 0.9558 0.027 Uiso 1 1 calc R
C10 C 0.22365(12) 0.49947(12) 1.00948(6) 0.0226(3) Uani 1 1 d .
C11 C 0.26895(12) 0.58928(12) 1.05848(6) 0.0244(3) Uani 1 1 d .
C12 C 0.26034(15) 0.79731(14) 1.09372(7) 0.0379(4) Uani 1 1 d .
H12A H 0.2474 0.7721 1.1369 0.057 Uiso 1 1 calc R
H12B H 0.2145 0.8761 1.0847 0.057 Uiso 1 1 calc R
H12C H 0.3531 0.8089 1.0881 0.057 Uiso 1 1 calc R
C13 C 0.01343(12) 0.41300(12) 0.80865(6) 0.0240(3) Uani 1 1 d .
C14 C -0.07690(13) 0.50863(14) 0.80007(7) 0.0322(3) Uani 1 1 d .
H14 H -0.0589 0.5885 0.8179 0.039 Uiso 1 1 calc R
C15 C -0.19334(14) 0.48949(15) 0.76581(8) 0.0407(4) Uani 1 1 d .
H15 H -0.2540 0.5560 0.7607 0.049 Uiso 1 1 calc R
C16 C -0.22107(14) 0.37466(17) 0.73930(7) 0.0404(4) Uani 1 1 d .
H16 H -0.2999 0.3618 0.7153 0.048 Uiso 1 1 calc R
C17 C -0.13296(15) 0.27839(17) 0.74797(9) 0.0481(4) Uani 1 1 d .
H17 H -0.1519 0.1984 0.7304 0.058 Uiso 1 1 calc R
C18 C -0.01643(14) 0.29748(15) 0.78227(8) 0.0421(4) Uani 1 1 d .
H18 H 0.0434 0.2303 0.7876 0.050 Uiso 1 1 calc R
C19 C 0.33076(12) 0.42933(12) 0.78058(6) 0.0247(3) Uani 1 1 d .
C20 C 0.40091(13) 0.53988(13) 0.79093(7) 0.0314(3) Uani 1 1 d .
H20 H 0.4029 0.5783 0.8309 0.038 Uiso 1 1 calc R
C21 C 0.46775(13) 0.59414(15) 0.74320(7) 0.0374(4) Uani 1 1 d .
H21 H 0.5142 0.6699 0.7506 0.045 Uiso 1 1 calc R
C22 C 0.46701(14) 0.53846(16) 0.68491(7) 0.0406(4) Uani 1 1 d .
H22 H 0.5155 0.5739 0.6528 0.049 Uiso 1 1 calc R
C23 C 0.39565(16) 0.43148(16) 0.67368(7) 0.0439(4) Uani 1 1 d .
H23 H 0.3933 0.3940 0.6334 0.053 Uiso 1 1 calc R
C24 C 0.32673(14) 0.37786(14) 0.72114(7) 0.0340(3) Uani 1 1 d .
H24 H 0.2762 0.3049 0.7126 0.041 Uiso 1 1 calc R
C25 C 0.21365(12) 0.17625(12) 0.93852(6) 0.0251(3) Uani 1 1 d .
C26 C 0.09575(15) 0.12329(15) 0.91977(9) 0.0466(4) Uani 1 1 d .
H26 H 0.0239 0.1762 0.9096 0.056 Uiso 1 1 calc R
C27 C 0.08034(19) -0.00556(16) 0.91554(10) 0.0590(5) Uani 1 1 d .
H27 H -0.0013 -0.0396 0.9020 0.071 Uiso 1 1 calc R
C28 C 0.18213(18) -0.08412(15) 0.93083(8) 0.0471(4) Uani 1 1 d .
H28 H 0.1711 -0.1723 0.9283 0.057 Uiso 1 1 calc R
C29 C 0.29977(17) -0.03429(14) 0.94982(7) 0.0421(4) Uani 1 1 d .
H29 H 0.3706 -0.0882 0.9605 0.050 Uiso 1 1 calc R
C30 C 0.31616(14) 0.09475(13) 0.95352(7) 0.0326(3) Uani 1 1 d .
H30 H 0.3985 0.1280 0.9665 0.039 Uiso 1 1 calc R

loop_
_atom_site_aniso_label
_atom_site_aniso_U_11
_atom_site_aniso_U_22
_atom_site_aniso_U_33
_atom_site_aniso_U_23
_atom_site_aniso_U_13
_atom_site_aniso_U_12
O1 0.0261(5) 0.0423(6) 0.0280(5) -0.0023(4) -0.0032(4) -0.0009(4)
O2 0.0264(5) 0.0285(5) 0.0335(5) -0.0082(4) -0.0016(4) -0.0008(4)
N1 0.0246(6) 0.0354(7) 0.0360(7) 0.0019(5) -0.0017(5) -0.0002(5)
N2 0.0395(7) 0.0393(7) 0.0326(7) 0.0007(5) 0.0050(5) -0.0117(6)
C1 0.0240(7) 0.0253(7) 0.0256(6) 0.0018(5) -0.0006(5) -0.0007(5)
C2 0.0238(7) 0.0272(7) 0.0263(7) 0.0008(5) -0.0014(5) -0.0031(5)
C3 0.0173(6) 0.0257(7) 0.0247(6) 0.0021(5) -0.0003(5) -0.0021(5)
C4 0.0177(6) 0.0236(6) 0.0233(6) 0.0013(5) 0.0000(5) -0.0022(5)
C5 0.0175(6) 0.0254(7) 0.0267(6) 0.0029(5) 0.0002(5) -0.0001(5)
C6 0.0184(6) 0.0222(6) 0.0265(6) 0.0012(5) 0.0002(5) -0.0008(5)
C7 0.0193(6) 0.0203(6) 0.0254(6) 0.0002(5) -0.0013(5) -0.0004(5)
C8 0.0157(6) 0.0238(6) 0.0261(6) -0.0006(5) 0.0000(5) -0.0017(5)
C9 0.0166(6) 0.0241(6) 0.0281(7) -0.0004(5) 0.0028(5) -0.0003(5)
C10 0.0175(6) 0.0248(7) 0.0258(6) 0.0004(5) 0.0025(5) -0.0024(5)
C11 0.0184(6) 0.0291(7) 0.0259(6) -0.0013(5) 0.0040(5) -0.0032(5)
C12 0.0361(8) 0.0367(8) 0.0407(8) -0.0169(7) 0.0003(6) -0.0044(6)
C13 0.0188(6) 0.0296(7) 0.0236(6) -0.0003(5) 0.0000(5) -0.0008(5)
C14 0.0241(7) 0.0321(8) 0.0399(8) -0.0005(6) -0.0037(6) 0.0019(6)
C15 0.0251(7) 0.0436(9) 0.0524(10) 0.0060(7) -0.0087(7) 0.0045(6)
C16 0.0237(7) 0.0626(11) 0.0340(8) -0.0043(7) -0.0080(6) -0.0025(7)
C17 0.0303(8) 0.0550(11) 0.0579(11) -0.0256(9) -0.0084(7) -0.0017(7)
C18 0.0271(8) 0.0390(9) 0.0588(10) -0.0185(7) -0.0100(7) 0.0053(6)
C19 0.0186(6) 0.0288(7) 0.0265(7) 0.0057(5) -0.0012(5) 0.0029(5)
C20 0.0266(7) 0.0331(8) 0.0345(7) 0.0052(6) 0.0012(6) -0.0028(6)
C21 0.0232(7) 0.0409(9) 0.0479(9) 0.0172(7) 0.0011(6) -0.0043(6)
C22 0.0296(8) 0.0549(10) 0.0379(8) 0.0234(7) 0.0064(6) 0.0069(7)
C23 0.0509(10) 0.0550(11) 0.0261(7) 0.0086(7) 0.0044(7) 0.0018(8)
C24 0.0360(8) 0.0377(8) 0.0280(7) 0.0041(6) -0.0010(6) -0.0024(6)
C25 0.0265(7) 0.0244(7) 0.0247(6) 0.0009(5) 0.0040(5) -0.0011(5)
C26 0.0325(8) 0.0272(8) 0.0795(13) 0.0007(8) -0.0038(8) -0.0056(6)
C27 0.0488(11) 0.0306(9) 0.0973(16) -0.0013(9) -0.0009(10) -0.0128(8)
C28 0.0677(12) 0.0217(8) 0.0525(10) 0.0020(7) 0.0085(9) -0.0061(7)
C29 0.0591(11) 0.0276(8) 0.0397(9) 0.0032(6) 0.0037(7) 0.0099(7)
C30 0.0355(8) 0.0283(7) 0.0337(7) 0.0004(6) -0.0006(6) 0.0038(6)

loop_
_atom_type_symbol
_atom_type_description
_atom_type_scat_dispersion_real
_atom_type_scat_dispersion_imag
_atom_type_scat_source
C C 0.0033 0.0016 'International Tables Vol C Tables 4.2.6.8 and 6.1.1.4'
H H 0.0000 0.0000 'International Tables Vol C Tables 4.2.6.8 and 6.1.1.4'
N N 0.0061 0.0033 'International Tables Vol C Tables 4.2.6.8 and 6.1.1.4'
O O 0.0106 0.0060 'International Tables Vol C Tables 4.2.6.8 and 6.1.1.4'

loop_
_geom_angle_atom_site_label_1
_geom_angle_atom_site_label_2
_geom_angle_atom_site_label_3
_geom_angle
C11 O2 C12 114.39(11)
N1 C1 C3 176.17(14)
N2 C2 C3 175.47(14)
C2 C3 C1 108.51(10)
C2 C3 C10 107.19(10)
C1 C3 C10 115.05(10)
C2 C3 C4 111.03(10)
C1 C3 C4 112.24(10)
C10 C3 C4 102.66(9)
C25 C4 C5 111.03(10)
C25 C4 C8 117.16(10)
C5 C4 C8 101.18(10)
C25 C4 C3 112.62(10)
C5 C4 C3 110.81(10)
C8 C4 C3 103.28(10)
C6 C5 C4 103.19(10)
C6 C5 H5A 111.1
C4 C5 H5A 111.1
C6 C5 H5B 111.1
C4 C5 H5B 111.1
H5A C5 H5B 109.1
C19 C6 C5 114.75(10)
C19 C6 C7 113.86(10)
C5 C6 C7 103.15(10)
C19 C6 H6 108.3
C5 C6 H6 108.3
C7 C6 H6 108.3
C13 C7 C6 116.83(11)
C13 C7 C8 113.62(10)
C6 C7 C8 104.72(9)
C13 C7 H7 107.0
C6 C7 H7 107.0
C8 C7 H7 107.0
C9 C8 C4 103.50(10)
C9 C8 C7 112.45(11)
C4 C8 C7 106.98(9)
C9 C8 H8 111.2
C4 C8 H8 111.2
C7 C8 H8 111.2
C10 C9 C8 113.99(11)
C10 C9 H9 123.0
C8 C9 H9 123.0
C9 C10 C11 129.29(12)
C9 C10 C3 110.42(11)
C11 C10 C3 120.25(11)
O1 C11 O2 125.08(12)
O1 C11 C10 123.28(12)
O2 C11 C10 111.63(11)
O2 C12 H12A 109.5
O2 C12 H12B 109.5
H12A C12 H12B 109.5
O2 C12 H12C 109.5
H12A C12 H12C 109.5
H12B C12 H12C 109.5
C18 C13 C14 117.82(12)
C18 C13 C7 123.08(12)
C14 C13 C7 118.95(12)
C13 C14 C15 121.21(14)
C13 C14 H14 119.4
C15 C14 H14 119.4
C16 C15 C14 120.33(14)
C16 C15 H15 119.8
C14 C15 H15 119.8
C15 C16 C17 119.13(14)
C15 C16 H16 120.4
C17 C16 H16 120.4
C16 C17 C18 120.56(15)
C16 C17 H17 119.7
C18 C17 H17 119.7
C13 C18 C17 120.94(14)
C13 C18 H18 119.5
C17 C18 H18 119.5
C24 C19 C20 118.17(13)
C24 C19 C6 120.58(12)
C20 C19 C6 121.25(12)
C21 C20 C19 120.58(14)
C21 C20 H20 119.7
C19 C20 H20 119.7
C22 C21 C20 120.36(15)
C22 C21 H21 119.8
C20 C21 H21 119.8
C23 C22 C21 119.60(14)
C23 C22 H22 120.2
C21 C22 H22 120.2
C22 C23 C24 120.21(15)
C22 C23 H23 119.9
C24 C23 H23 119.9
C19 C24 C23 121.00(14)
C19 C24 H24 119.5
C23 C24 H24 119.5
C26 C25 C30 117.26(13)
C26 C25 C4 123.12(12)
C30 C25 C4 119.60(12)
C25 C26 C27 121.38(16)
C25 C26 H26 119.3
C27 C26 H26 119.3
C28 C27 C26 120.47(17)
C28 C27 H27 119.8
C26 C27 H27 119.8
C29 C28 C27 119.40(15)
C29 C28 H28 120.3
C27 C28 H28 120.3
C28 C29 C30 120.39(15)
C28 C29 H29 119.8
C30 C29 H29 119.8
C29 C30 C25 121.09(14)
C29 C30 H30 119.5
C25 C30 H30 119.5

loop_
_geom_bond_atom_site_label_1
_geom_bond_atom_site_label_2
_geom_bond_distance
O1 C11 1.2108(15)
O2 C11 1.3415(16)
O2 C12 1.4538(16)
N1 C1 1.1471(17)
N2 C2 1.1480(17)
C1 C3 1.4880(18)
C2 C3 1.4839(18)
C3 C10 1.5323(18)
C3 C4 1.5918(18)
C4 C25 1.5246(18)
C4 C5 1.5476(17)
C4 C8 1.5669(17)
C5 C6 1.5391(17)
C5 H5A 0.9900
C5 H5B 0.9900
C6 C19 1.5165(18)
C6 C7 1.5516(17)
C6 H6 1.0000
C7 C13 1.5242(17)
C7 C8 1.5670(18)
C7 H7 1.0000
C8 C9 1.4975(18)
C8 H8 1.0000
C9 C10 1.3300(17)
C9 H9 0.9500
C10 C11 1.4806(18)
C12 H12A 0.9800
C12 H12B 0.9800
C12 H12C 0.9800
C13 C18 1.386(2)
C13 C14 1.3894(19)
C14 C15 1.392(2)
C14 H14 0.9500
C15 C16 1.376(2)
C15 H15 0.9500
C16 C17 1.380(2)
C16 H16 0.9500
C17 C18 1.393(2)
C17 H17 0.9500
C18 H18 0.9500
C19 C24 1.3864(19)
C19 C20 1.3974(19)
C20 C21 1.390(2)
C20 H20 0.9500
C21 C22 1.383(2)
C21 H21 0.9500
C22 C23 1.375(2)
C22 H22 0.9500
C23 C24 1.394(2)
C23 H23 0.9500
C24 H24 0.9500
C25 C26 1.384(2)
C25 C30 1.3957(19)
C26 C27 1.388(2)
C26 H26 0.9500
C27 C28 1.372(3)
C27 H27 0.9500
C28 C29 1.369(2)
C28 H28 0.9500
C29 C30 1.391(2)
C29 H29 0.9500
C30 H30 0.9500

loop_
_geom_torsion_atom_site_label_1
_geom_torsion_atom_site_label_2
_geom_torsion_atom_site_label_3
_geom_torsion_atom_site_label_4
_geom_torsion
N2 C2 C3 C1 154.1(17)
N2 C2 C3 C10 29.3(18)
N2 C2 C3 C4 -82.0(18)
N1 C1 C3 C2 89(2)
N1 C1 C3 C10 -151(2)
N1 C1 C3 C4 -34(2)
C2 C3 C4 C25 -37.16(14)
C1 C3 C4 C25 84.48(13)
C10 C3 C4 C25 -151.41(10)
C2 C3 C4 C5 -162.20(10)
C1 C3 C4 C5 -40.56(14)
C10 C3 C4 C5 83.55(11)
C2 C3 C4 C8 90.17(12)
C1 C3 C4 C8 -148.18(10)
C10 C3 C4 C8 -24.08(11)
C25 C4 C5 C6 81.90(12)
C8 C4 C5 C6 -43.16(11)
C3 C4 C5 C6 -152.17(10)
C4 C5 C6 C19 168.88(10)
C4 C5 C6 C7 44.47(12)
C19 C6 C7 C13 81.20(14)
C5 C6 C7 C13 -153.81(11)
C19 C6 C7 C8 -152.13(10)
C5 C6 C7 C8 -27.14(12)
C25 C4 C8 C9 146.20(11)
C5 C4 C8 C9 -92.97(11)
C3 C4 C8 C9 21.78(12)
C25 C4 C8 C7 -94.86(12)
C5 C4 C8 C7 25.97(12)
C3 C4 C8 C7 140.73(10)
C13 C7 C8 C9 -117.91(12)
C6 C7 C8 C9 113.46(11)
C13 C7 C8 C4 129.12(11)
C6 C7 C8 C4 0.50(12)
C4 C8 C9 C10 -11.68(14)
C7 C8 C9 C10 -126.78(12)
C8 C9 C10 C11 177.85(12)
C8 C9 C10 C3 -4.57(15)
C2 C3 C10 C9 -98.57(12)
C1 C3 C10 C9 140.68(12)
C4 C3 C10 C9 18.45(13)
C2 C3 C10 C11 79.26(14)
C1 C3 C10 C11 -41.49(16)
C4 C3 C10 C11 -163.72(10)
C12 O2 C11 O1 5.75(18)
C12 O2 C11 C10 -173.50(11)
C9 C10 C11 O1 -179.49(13)
C3 C10 C11 O1 3.13(19)
C9 C10 C11 O2 -0.23(19)
C3 C10 C11 O2 -177.60(10)
C6 C7 C13 C18 36.47(18)
C8 C7 C13 C18 -85.66(16)
C6 C7 C13 C14 -148.10(12)
C8 C7 C13 C14 89.77(15)
C18 C13 C14 C15 -0.4(2)
C7 C13 C14 C15 -176.04(13)
C13 C14 C15 C16 -0.3(2)
C14 C15 C16 C17 1.0(2)
C15 C16 C17 C18 -1.0(3)
C14 C13 C18 C17 0.4(2)
C7 C13 C18 C17 175.86(15)
C16 C17 C18 C13 0.3(3)
C5 C6 C19 C24 135.22(13)
C7 C6 C19 C24 -106.23(14)
C5 C6 C19 C20 -45.07(17)
C7 C6 C19 C20 73.47(15)
C24 C19 C20 C21 -1.9(2)
C6 C19 C20 C21 178.40(12)
C19 C20 C21 C22 -0.8(2)
C20 C21 C22 C23 2.5(2)
C21 C22 C23 C24 -1.4(2)
C20 C19 C24 C23 3.0(2)
C6 C19 C24 C23 -177.32(13)
C22 C23 C24 C19 -1.3(2)
C5 C4 C25 C26 -116.95(15)
C8 C4 C25 C26 -1.44(19)
C3 C4 C25 C26 118.13(15)
C5 C4 C25 C30 61.19(15)
C8 C4 C25 C30 176.70(11)
C3 C4 C25 C30 -63.73(15)
C30 C25 C26 C27 -0.5(2)
C4 C25 C26 C27 177.65(16)
C25 C26 C27 C28 0.9(3)
C26 C27 C28 C29 -0.6(3)
C27 C28 C29 C30 -0.1(3)
C28 C29 C30 C25 0.5(2)
C26 C25 C30 C29 -0.1(2)
C4 C25 C30 C29 -178.40(13)
